data_8104985
loop_
_publ_author_name
'Yu, Haiyan'
'Wang, Meng'

_publ_section_title
;
 The crystal structure of
 N&#x2032;-(2-chloro-6-hydroxybenzylidene)thiophene-2-carbohydrazide
 monohydrate, C12H11ClN2O3S
;
_journal_issue 1
_journal_name_full 'Zeitschrift f\"ur Kristallographie - New Crystal Structures'
_journal_page_first 147
_journal_page_last 148
_journal_paper_doi 10.1515/ncrs-2021-0407
_journal_volume 237
_journal_year 2022
_chemical_formula_moiety 'C12 H9 Cl N2 O2 S, H2 O'
_chemical_formula_sum 'C12 H11 Cl N2 O3 S'
_chemical_formula_weight 298.74
_space_group_crystal_system monoclinic
_space_group_IT_number 14
_space_group_name_Hall '-P 2yn'
_space_group_name_H-M_alt 'P 1 21/n 1'
_atom_sites_solution_hydrogens mixed
_atom_sites_solution_primary dual
_cell_angle_alpha 90
_cell_angle_beta 96.286(2)
_cell_angle_gamma 90
_cell_formula_units_Z 4
_cell_length_a 4.7305(8)
_cell_length_b 21.252(4)
_cell_length_c 13.134(2)
_cell_measurement_reflns_used 2291
_cell_measurement_temperature 296(2)
_cell_measurement_theta_max 27.413
_cell_measurement_theta_min 3.120
_cell_volume 1312.5(4)
_computing_cell_refinement 'APEX2-2008 [1]'
_computing_data_collection 'APEX2-2008 [1]'
_computing_data_reduction 'APEX2-2008 [1]'
_computing_molecular_graphics 'Olex2 1.5 (Dolomanov et al., 2009) [2]'
_computing_publication_material 'Olex2 1.5 (Dolomanov et al., 2009) [2]'
_computing_structure_refinement 'SHELXL 2018/3 [3]'
_computing_structure_solution 'SHELXT 2018/3 [3]'
_diffrn_ambient_temperature 296.15
_diffrn_measured_fraction_theta_full 0.998
_diffrn_measured_fraction_theta_max 0.996
_diffrn_measurement_device_type 'Bruker APEX-II CCD'
_diffrn_measurement_method '\f and \w scans'
_diffrn_radiation_monochromator graphite
_diffrn_radiation_type MoK\a
_diffrn_radiation_wavelength 0.71073
_diffrn_reflns_av_R_equivalents 0.0409
_diffrn_reflns_av_unetI/netI 0.0560
_diffrn_reflns_Laue_measured_fraction_full 0.998
_diffrn_reflns_Laue_measured_fraction_max 0.996
_diffrn_reflns_limit_h_max 5
_diffrn_reflns_limit_h_min -5
_diffrn_reflns_limit_k_max 23
_diffrn_reflns_limit_k_min -26
_diffrn_reflns_limit_l_max 16
_diffrn_reflns_limit_l_min -14
_diffrn_reflns_number 7324
_diffrn_reflns_point_group_measured_fraction_full 0.998
_diffrn_reflns_point_group_measured_fraction_max 0.996
_diffrn_reflns_theta_full 25.242
_diffrn_reflns_theta_max 26.372
_diffrn_reflns_theta_min 1.831
_diffrn_source_current 30.0
_diffrn_source_power 1.5
_diffrn_source_voltage 50.0
_diffrn_standards_number 0
_exptl_absorpt_coefficient_mu 0.455
_exptl_absorpt_correction_T_max 0.7456
_exptl_absorpt_correction_T_min 0.6301
_exptl_absorpt_correction_type multi-scan
_exptl_absorpt_process_details
;
SADABS-2014/5 (Bruker,2014/5) was used for absorption correction.
wR2(int) was 0.0664 before and 0.0325 after correction.
The Ratio of minimum to maximum transmission is 0.8451.
The \l/2 correction factor is 0.00150.
;
_exptl_crystal_colour 'clear light yellow'
_exptl_crystal_colour_lustre clear
_exptl_crystal_colour_modifier light
_exptl_crystal_colour_primary yellow
_exptl_crystal_density_diffrn 1.512
_exptl_crystal_density_meas .
_exptl_crystal_description block
_exptl_crystal_F_000 616
_exptl_crystal_size_max 0.23
_exptl_crystal_size_mid 0.18
_exptl_crystal_size_min 0.16
_refine_diff_density_max 0.258
_refine_diff_density_min -0.343
_refine_diff_density_rms 0.048
_refine_ls_extinction_coef .
_refine_ls_extinction_method none
_refine_ls_goodness_of_fit_ref 1.073
_refine_ls_hydrogen_treatment constr
_refine_ls_matrix_type full
_refine_ls_number_parameters 222
_refine_ls_number_reflns 2659
_refine_ls_number_restraints 231
_refine_ls_restrained_S_all 1.054
_refine_ls_R_factor_all 0.0922
_refine_ls_R_factor_gt 0.0519
_refine_ls_shift/su_max 0.000
_refine_ls_shift/su_mean 0.000
_refine_ls_structure_factor_coef Fsqd
_refine_ls_weighting_details 'w=1/[\s^2^(Fo^2^)+(0.0418P)^2^+0.3730P] where P=(Fo^2^+2Fc^2^)/3'
_refine_ls_weighting_scheme calc
_refine_ls_wR_factor_gt 0.1002
_refine_ls_wR_factor_ref 0.1118
_reflns_Friedel_coverage 0.000
_reflns_Friedel_fraction_full .
_reflns_Friedel_fraction_max .
_reflns_number_gt 1745
_reflns_number_total 2659
_reflns_threshold_expression 'I > 2\s(I)'
_cod_data_source_file suppl_j_ncrs-2021-0407_suppl.cif
_cod_data_source_block 1
_cod_database_code 8104985
_shelx_space_group_comment
;
The symmetry employed for this shelxl refinement is uniquely defined
by the following loop, which should always be used as a source of
symmetry information in preference to the above space-group names.
They are only intended as comments.
;
_shelx_estimated_absorpt_t_max 0.931
_shelx_estimated_absorpt_t_min 0.903
_olex2_refinement_description
;
1. Fixed Uiso
 At 1.2 times of:
  All C(H) groups, All N(H) groups
 At 1.5 times of:
  All O(H) groups, All O(H,H) groups
2. Restrained distances
 C3-C4
 1.35 with sigma of 0.001
 C1-S1
 1.8 with sigma of 0.01
 C2A-C1A \\sim C2-C1
 with sigma of 0.02
 C5-C4 \\sim C5-C4A
 with sigma of 0.02
 S1A-C1A \\sim S1-C1
 with sigma of 0.02
 C4A-C3A \\sim C4-C3
 with sigma of 0.02
 S1A-C4A \\sim S1-C4
 with sigma of 0.02
3. Restrained planarity
 C3, C2, C1, C4, S1, C5
 with sigma of 0.1
 C2A, C1A, S1A, C3A, C4A, C5
 with sigma of 0.1
4. Uiso/Uaniso restraints and constraints
S1 \\sim C1 \\sim C2 \\sim C3 \\sim C4 \\sim C4A \\sim S1A \\sim C1A \\sim C2A
\\sim C3A: within 2A with sigma of 0.01 and sigma for terminal atoms of 0.02
within 2A
5. Rigid body (RIGU) restrains
 S1, C4, C3, C1, C2, C5
 with sigma for 1-2 distances of 0.001 and sigma for 1-3 distances of 0.002
 C4A, C3A, C2A, S1A, C1A, C5
 with sigma for 1-2 distances of 0.001 and sigma for 1-3 distances of 0.002
6. Others
 Sof(C4A)=Sof(S1A)=Sof(C1A)=Sof(H1AA)=Sof(C2A)=Sof(H2AA)=Sof(C3A)=Sof(H3A)=1-
 FVAR(1)
 Sof(S1)=Sof(C1)=Sof(H1A)=Sof(C2)=Sof(H2A)=Sof(C3)=Sof(H3)=Sof(C4)=FVAR(1)
7.a Free rotating group:
 O3(H3B,H3C)
7.b Aromatic/amide H refined with riding coordinates:
 N1(H1), C1(H1A), C2(H2A), C3(H3), C6(H6), C9(H9), C10(H10), C11(H11),
 C1A(H1AA), C2A(H2AA), C3A(H3A)
7.c Idealised tetrahedral OH refined as rotating group:
 O2(H2)
;

loop_
_space_group_symop_operation_xyz
'x, y, z'
'-x+1/2, y+1/2, -z+1/2'
'-x, -y, -z'
'x-1/2, -y-1/2, z-1/2'

loop_
_atom_site_label
_atom_site_type_symbol
_atom_site_fract_x
_atom_site_fract_y
_atom_site_fract_z
_atom_site_U_iso_or_equiv
_atom_site_adp_type
_atom_site_occupancy
_atom_site_site_symmetry_order
_atom_site_calc_flag
_atom_site_refinement_flags_posn
_atom_site_refinement_flags_adp
_atom_site_refinement_flags_occupancy
_atom_site_disorder_assembly
_atom_site_disorder_group
Cl1 Cl 0.4677(2) 0.41023(5) 0.07264(7) 0.0794(3) Uani 1 1 d . . . . .
S1 S -0.5774(5) 0.18023(13) 0.17528(12) 0.0359(5) Uani 0.642(3) 1 d D U P A 1
O1 O -0.1764(4) 0.23982(9) 0.43652(13) 0.0423(5) Uani 1 1 d . . . . .
O2 O 0.3735(5) 0.38140(11) 0.45479(15) 0.0622(6) Uani 1 1 d . . . . .
H2 H 0.257828 0.354991 0.431318 0.093 Uiso 1 1 calc R U . . .
N1 N -0.1034(4) 0.26832(9) 0.27581(16) 0.0313(5) Uani 1 1 d . . . . .
H1 H -0.143715 0.262513 0.211040 0.038 Uiso 1 1 calc R U . . .
N2 N 0.0920(4) 0.31340(9) 0.31192(16) 0.0326(5) Uani 1 1 d . . . . .
C1 C -0.8024(13) 0.1201(3) 0.2042(5) 0.0337(13) Uani 0.642(3) 1 d D U P A 1
H1A H -0.930103 0.100100 0.155902 0.040 Uiso 0.642(3) 1 calc R U P A 1
C2 C -0.7712(15) 0.1056(4) 0.3049(4) 0.0366(13) Uani 0.642(3) 1 d D U P A 1
H2A H -0.872661 0.074147 0.333992 0.044 Uiso 0.642(3) 1 calc R U P A 1
C3 C -0.560(3) 0.1452(5) 0.3620(10) 0.0389(16) Uani 0.642(3) 1 d D U P A 1
H3 H -0.511765 0.142273 0.432393 0.047 Uiso 0.642(3) 1 calc R U P A 1
C4 C -0.442(3) 0.1868(7) 0.3015(8) 0.0268(11) Uani 0.642(3) 1 d D U P A 1
C5 C -0.2301(5) 0.23355(11) 0.3434(2) 0.0284(6) Uani 1 1 d D . . . .
C6 C 0.2079(5) 0.34486(12) 0.2449(2) 0.0336(6) Uani 1 1 d . . . . .
H6 H 0.157538 0.336658 0.175699 0.040 Uiso 1 1 calc R U . . .
C7 C 0.4170(5) 0.39317(11) 0.2748(2) 0.0330(6) Uani 1 1 d . . . . .
C8 C 0.5518(6) 0.42630(12) 0.2020(2) 0.0397(7) Uani 1 1 d . . . . .
C9 C 0.7537(6) 0.47199(13) 0.2278(3) 0.0498(8) Uani 1 1 d . . . . .
H9 H 0.842199 0.492646 0.177544 0.060 Uiso 1 1 calc R U . . .
C10 C 0.8213(6) 0.48633(14) 0.3294(3) 0.0602(10) Uani 1 1 d . . . . .
H10 H 0.956530 0.517172 0.348116 0.072 Uiso 1 1 calc R U . . .
C11 C 0.6925(7) 0.45590(15) 0.4034(3) 0.0585(9) Uani 1 1 d . . . . .
H11 H 0.739815 0.466481 0.471841 0.070 Uiso 1 1 calc R U . . .
C12 C 0.4919(6) 0.40935(13) 0.3775(2) 0.0425(7) Uani 1 1 d . . . . .
O3 O -0.1429(4) 0.26026(11) 0.05977(13) 0.0520(6) Uani 1 1 d G . . . .
H3B H -0.012476 0.256708 0.020446 0.078 Uiso 1 1 d G U . . .
H3C H -0.296377 0.260587 0.019542 0.078 Uiso 1 1 d G U . . .
C4A C -0.438(6) 0.1887(12) 0.2979(14) 0.031(2) Uani 0.358(3) 1 d D U P A 2
S1A S -0.5741(13) 0.1350(2) 0.3732(5) 0.0447(10) Uani 0.358(3) 1 d D U P A 2
C1A C -0.790(3) 0.1057(6) 0.2723(8) 0.037(2) Uani 0.358(3) 1 d D U P A 2
H1AA H -0.914296 0.072253 0.277537 0.044 Uiso 0.358(3) 1 calc R U P A 2
C2A C -0.761(2) 0.1356(5) 0.1846(9) 0.0316(18) Uani 0.358(3) 1 d D U P A 2
H2AA H -0.862352 0.126485 0.121661 0.038 Uiso 0.358(3) 1 calc R U P A 2
C3A C -0.559(4) 0.1821(9) 0.2017(10) 0.033(2) Uani 0.358(3) 1 d D U P A 2
H3A H -0.508760 0.207596 0.149013 0.039 Uiso 0.358(3) 1 calc R U P A 2

loop_
_atom_site_aniso_label
_atom_site_aniso_U_11
_atom_site_aniso_U_22
_atom_site_aniso_U_33
_atom_site_aniso_U_23
_atom_site_aniso_U_13
_atom_site_aniso_U_12
Cl1 0.0994(8) 0.0883(7) 0.0542(6) -0.0032(5) 0.0245(5) -0.0357(6)
S1 0.0347(8) 0.0472(8) 0.0243(9) -0.0019(8) -0.0032(7) -0.0034(6)
O1 0.0348(10) 0.0655(13) 0.0260(11) -0.0047(9) 0.0000(8) -0.0120(10)
O2 0.0723(16) 0.0706(16) 0.0414(13) -0.0024(11) -0.0046(11) -0.0252(12)
N1 0.0304(11) 0.0363(12) 0.0268(12) -0.0043(10) 0.0014(9) -0.0074(10)
N2 0.0251(11) 0.0330(12) 0.0398(13) -0.0060(10) 0.0039(10) -0.0038(10)
C1 0.032(2) 0.032(3) 0.038(3) -0.003(2) 0.0057(19) -0.011(2)
C2 0.039(2) 0.034(2) 0.038(3) -0.002(2) 0.006(2) -0.0041(18)
C3 0.039(3) 0.042(3) 0.036(3) -0.001(2) 0.006(2) -0.008(2)
C4 0.020(2) 0.034(2) 0.026(2) -0.0035(16) 0.0021(16) 0.0034(16)
C5 0.0198(11) 0.0348(13) 0.0308(15) -0.0006(11) 0.0037(10) 0.0019(10)
C6 0.0298(14) 0.0340(15) 0.0369(16) -0.0031(12) 0.0036(12) -0.0014(12)
C7 0.0248(13) 0.0272(14) 0.0469(17) -0.0014(12) 0.0029(12) 0.0028(11)
C8 0.0318(15) 0.0328(15) 0.0547(19) 0.0004(13) 0.0053(13) 0.0030(13)
C9 0.0354(16) 0.0358(16) 0.079(3) 0.0092(16) 0.0105(16) -0.0012(14)
C10 0.0415(18) 0.0381(18) 0.097(3) 0.0012(19) -0.0109(19) -0.0128(15)
C11 0.0507(19) 0.055(2) 0.065(2) -0.0101(17) -0.0145(17) -0.0137(17)
C12 0.0378(16) 0.0416(16) 0.0463(19) 0.0020(15) -0.0042(14) -0.0023(14)
O3 0.0380(11) 0.0908(16) 0.0271(11) 0.0069(11) 0.0030(9) 0.0002(13)
C4A 0.025(3) 0.036(3) 0.034(3) -0.002(3) 0.006(2) -0.002(3)
S1A 0.0460(17) 0.0406(19) 0.048(2) 0.0052(14) 0.0091(13) -0.0117(14)
C1A 0.039(3) 0.036(3) 0.036(4) 0.001(3) 0.004(3) -0.012(3)
C2A 0.027(3) 0.034(3) 0.035(3) 0.000(3) 0.005(3) -0.006(3)
C3A 0.028(3) 0.038(3) 0.033(3) 0.001(3) 0.007(3) -0.009(3)

loop_
_atom_type_symbol
_atom_type_description
_atom_type_scat_dispersion_real
_atom_type_scat_dispersion_imag
_atom_type_scat_source
C C 0.0033 0.0016 'International Tables Vol C Tables 4.2.6.8 and 6.1.1.4'
H H 0.0000 0.0000 'International Tables Vol C Tables 4.2.6.8 and 6.1.1.4'
Cl Cl 0.1484 0.1585 'International Tables Vol C Tables 4.2.6.8 and 6.1.1.4'
N N 0.0061 0.0033 'International Tables Vol C Tables 4.2.6.8 and 6.1.1.4'
O O 0.0106 0.0060 'International Tables Vol C Tables 4.2.6.8 and 6.1.1.4'
S S 0.1246 0.1234 'International Tables Vol C Tables 4.2.6.8 and 6.1.1.4'

loop_
_geom_angle_atom_site_label_1
_geom_angle_atom_site_label_2
_geom_angle_atom_site_label_3
_geom_angle
_geom_angle_site_symmetry_1
_geom_angle_site_symmetry_3
C4 S1 C1 91.2(4) . .
C12 O2 H2 109.5 . .
N2 N1 H1 120.5 . .
C5 N1 H1 120.5 . .
C5 N1 N2 119.0(2) . .
C6 N2 N1 116.7(2) . .
S1 C1 H1A 123.8 . .
C2 C1 S1 112.3(6) . .
C2 C1 H1A 123.8 . .
C1 C2 H2A 124.1 . .
C1 C2 C3 111.7(8) . .
C3 C2 H2A 124.1 . .
C2 C3 H3 123.8 . .
C4 C3 C2 112.4(10) . .
C4 C3 H3 123.8 . .
C3 C4 S1 112.4(8) . .
C3 C4 C5 122.0(9) . .
C5 C4 S1 125.6(6) . .
O1 C5 N1 122.6(2) . .
O1 C5 C4 120.2(5) . .
O1 C5 C4A 122.5(8) . .
N1 C5 C4 117.2(4) . .
N1 C5 C4A 114.9(8) . .
N2 C6 H6 119.5 . .
N2 C6 C7 121.0(2) . .
C7 C6 H6 119.5 . .
C8 C7 C6 121.3(3) . .
C8 C7 C12 116.7(2) . .
C12 C7 C6 121.9(3) . .
C7 C8 Cl1 119.9(2) . .
C9 C8 Cl1 117.3(2) . .
C9 C8 C7 122.8(3) . .
C8 C9 H9 120.7 . .
C10 C9 C8 118.5(3) . .
C10 C9 H9 120.7 . .
C9 C10 H10 119.6 . .
C11 C10 C9 120.8(3) . .
C11 C10 H10 119.6 . .
C10 C11 H11 119.7 . .
C10 C11 C12 120.7(3) . .
C12 C11 H11 119.7 . .
O2 C12 C7 122.3(2) . .
O2 C12 C11 117.3(3) . .
C11 C12 C7 120.4(3) . .
H3B O3 H3C 104.5 . .
C5 C4A S1A 119.2(11) . .
C3A C4A C5 131.1(15) . .
C3A C4A S1A 109.6(11) . .
C4A S1A C1A 91.4(8) . .
S1A C1A H1AA 123.6 . .
C2A C1A S1A 112.8(11) . .
C2A C1A H1AA 123.6 . .
C1A C2A H2AA 125.2 . .
C1A C2A C3A 109.7(13) . .
C3A C2A H2AA 125.2 . .
C4A C3A C2A 116.5(15) . .
C4A C3A H3A 121.8 . .
C2A C3A H3A 121.8 . .

loop_
_geom_bond_atom_site_label_1
_geom_bond_atom_site_label_2
_geom_bond_distance
_geom_bond_site_symmetry_2
Cl1 C8 1.736(3) .
S1 C1 1.731(5) .
S1 C4 1.716(9) .
O1 C5 1.229(3) .
O2 H2 0.8200 .
O2 C12 1.349(3) .
N1 H1 0.8600 .
N1 N2 1.379(3) .
N1 C5 1.345(3) .
N2 C6 1.277(3) .
C1 H1A 0.9300 .
C1 C2 1.349(7) .
C2 H2A 0.9300 .
C2 C3 1.450(14) .
C3 H3 0.9300 .
C3 C4 1.3499(11) .
C4 C5 1.474(7) .
C5 C4A 1.452(12) .
C6 H6 0.9300 .
C6 C7 1.450(3) .
C7 C8 1.397(4) .
C7 C12 1.400(4) .
C8 C9 1.378(4) .
C9 H9 0.9300 .
C9 C10 1.372(4) .
C10 H10 0.9300 .
C10 C11 1.365(5) .
C11 H11 0.9300 .
C11 C12 1.387(4) .
O3 H3B 0.8501 .
O3 H3C 0.8500 .
C4A S1A 1.681(13) .
C4A C3A 1.335(16) .
S1A C1A 1.701(11) .
C1A H1AA 0.9300 .
C1A C2A 1.335(11) .
C2A H2AA 0.9300 .
C2A C3A 1.38(2) .
C3A H3A 0.9300 .

loop_
_geom_hbond_atom_site_label_D
_geom_hbond_atom_site_label_H
_geom_hbond_atom_site_label_A
_geom_hbond_distance_DH
_geom_hbond_distance_HA
_geom_hbond_distance_DA
_geom_hbond_angle_DHA
_geom_hbond_site_symmetry_A
_geom_hbond_publ_flag
O2 H2 N2 0.82 1.89 2.615(3) 146.1 . yes
N1 H1 O3 0.86 1.99 2.828(3) 165.4 . yes
O3 H3B O1 0.85 2.03 2.876(3) 171.4 4_665 yes
O3 H3C O1 0.85 2.00 2.845(3) 174.6 4_565 yes

loop_
_geom_torsion_atom_site_label_1
_geom_torsion_atom_site_label_2
_geom_torsion_atom_site_label_3
_geom_torsion_atom_site_label_4
_geom_torsion
_geom_torsion_site_symmetry_1
_geom_torsion_site_symmetry_2
_geom_torsion_site_symmetry_3
_geom_torsion_site_symmetry_4
Cl1 C8 C9 C10 179.0(2) . . . .
S1 C1 C2 C3 0.9(6) . . . .
S1 C4 C5 O1 170.0(10) . . . .
S1 C4 C5 N1 -9.7(18) . . . .
O1 C5 C4A S1A -10(3) . . . .
O1 C5 C4A C3A 167(3) . . . .
N1 N2 C6 C7 -179.7(2) . . . .
N1 C5 C4A S1A 170.7(17) . . . .
N1 C5 C4A C3A -12(4) . . . .
N2 N1 C5 O1 -0.8(4) . . . .
N2 N1 C5 C4 178.8(9) . . . .
N2 N1 C5 C4A 178.3(17) . . . .
N2 C6 C7 C8 177.8(2) . . . .
N2 C6 C7 C12 -2.8(4) . . . .
C1 S1 C4 C3 0.4(14) . . . .
C1 S1 C4 C5 -177.0(14) . . . .
C1 C2 C3 C4 -0.6(12) . . . .
C2 C3 C4 S1 0.0(17) . . . .
C2 C3 C4 C5 177.5(12) . . . .
C3 C4 C5 O1 -7(2) . . . .
C3 C4 C5 N1 173.2(13) . . . .
C4 S1 C1 C2 -0.8(8) . . . .
C5 N1 N2 C6 179.5(2) . . . .
C5 C4A S1A C1A 178(3) . . . .
C5 C4A C3A C2A -177(3) . . . .
C6 C7 C8 Cl1 0.5(3) . . . .
C6 C7 C8 C9 -179.2(2) . . . .
C6 C7 C12 O2 -0.4(4) . . . .
C6 C7 C12 C11 -179.9(3) . . . .
C7 C8 C9 C10 -1.2(4) . . . .
C8 C7 C12 O2 179.0(2) . . . .
C8 C7 C12 C11 -0.5(4) . . . .
C8 C9 C10 C11 0.3(5) . . . .
C9 C10 C11 C12 0.5(5) . . . .
C10 C11 C12 O2 -179.9(3) . . . .
C10 C11 C12 C7 -0.4(5) . . . .
C12 C7 C8 Cl1 -178.97(19) . . . .
C12 C7 C8 C9 1.3(4) . . . .
C4A S1A C1A C2A -0.3(13) . . . .
S1A C4A C3A C2A 1(3) . . . .
S1A C1A C2A C3A 0.7(11) . . . .
C1A C2A C3A C4A -1(3) . . . .
C3A C4A S1A C1A 0(2) . . . .
